data_4069751
loop_
_publ_author_name
'Matas, Inmaculada'
'C\'ampora, Juan'
'Palma, Pilar'
'\'Alvarez, Eleuterio'

_publ_section_title
;
 Decomposition of Methylnickel(II) Amido, Alkoxo, and Alkyl Complexes by
 \b-Hydrogen Elimination: A Comparative Study&#x2020;
;
_journal_issue 22
_journal_name_full Organometallics
_journal_page_first 6515
_journal_paper_doi 10.1021/om900400s
_journal_volume 28
_journal_year 2009
_chemical_formula_moiety 'C22 H40 Ni O P2'
_chemical_formula_sum 'C22 H40 Ni O P2'
_chemical_formula_weight 441.19
_chemical_name_systematic
; 
 ? 
;
_space_group_IT_number 14
_symmetry_cell_setting monoclinic
_symmetry_space_group_name_Hall '-P 2ybc'
_symmetry_space_group_name_H-M 'P 1 21/c 1'
_atom_sites_solution_hydrogens geom
_atom_sites_solution_primary direct
_atom_sites_solution_secondary difmap
_audit_creation_method SHELXL-97
_cell_angle_alpha 90.00
_cell_angle_beta 101.7950(10)
_cell_angle_gamma 90.00
_cell_formula_units_Z 4
_cell_length_a 7.83830(10)
_cell_length_b 19.1152(4)
_cell_length_c 15.9885(3)
_cell_measurement_reflns_used 7934
_cell_measurement_temperature 100(2)
_cell_measurement_theta_max 30.48
_cell_measurement_theta_min 2.60
_cell_volume 2344.99(7)
_computing_cell_refinement 'SAINT+ v. 7.06 a (Bruker AXS, 2003)'
_computing_data_collection 'APEX-W2K-NT v. 1.0 (Bruker AXS, 2004)'
_computing_data_reduction 'SAINT+ v. 7.06 a (Bruker AXS, 2001)'
_computing_molecular_graphics 'XP, SHELXTL v. 6.10 (Bruker, 2000)'
_computing_publication_material 'XCIF, SHELXTL v. 6.12 (Bruker, 2001)'
_computing_structure_refinement 'SHELXL-97 (Sheldrick, 1997)'
_computing_structure_solution 'SHELXS-97 (Sheldrick, 1990)'
_diffrn_ambient_temperature 100(2)
_diffrn_detector_area_resol_mean 8.26
_diffrn_measured_fraction_theta_full 0.985
_diffrn_measured_fraction_theta_max 0.985
_diffrn_measurement_device_type 'Bruker-Nonius X8kappa APEX II CCD system'
_diffrn_measurement_method '\w rotations with narrow frames'
_diffrn_radiation_monochromator graphite
_diffrn_radiation_source 'fine-focus sealed tube'
_diffrn_radiation_type MoK\a
_diffrn_radiation_wavelength 0.71073
_diffrn_reflns_av_R_equivalents 0.0276
_diffrn_reflns_av_sigmaI/netI 0.0358
_diffrn_reflns_limit_h_max 6
_diffrn_reflns_limit_h_min -11
_diffrn_reflns_limit_k_max 26
_diffrn_reflns_limit_k_min -26
_diffrn_reflns_limit_l_max 22
_diffrn_reflns_limit_l_min -22
_diffrn_reflns_number 19498
_diffrn_reflns_theta_full 30.55
_diffrn_reflns_theta_max 30.55
_diffrn_reflns_theta_min 3.32
_diffrn_standards_number 0
_exptl_absorpt_coefficient_mu 0.972
_exptl_absorpt_correction_T_max 0.9006
_exptl_absorpt_correction_T_min 0.8293
_exptl_absorpt_correction_type multi-scan
_exptl_absorpt_process_details
; 
 SADABS: Area-Detector Absorption Correction. Bruker-AXS
 within v. 7.06 a (Bruker AXS, 2003).
;
_exptl_crystal_colour yellow
_exptl_crystal_density_diffrn 1.250
_exptl_crystal_density_method 'not measured'
_exptl_crystal_description prism
_exptl_crystal_F_000 952
_exptl_crystal_size_max 0.20
_exptl_crystal_size_mid 0.12
_exptl_crystal_size_min 0.11
_refine_diff_density_max 0.479
_refine_diff_density_min -0.235
_refine_diff_density_rms 0.062
_refine_ls_extinction_method none
_refine_ls_goodness_of_fit_ref 1.045
_refine_ls_hydrogen_treatment constr
_refine_ls_matrix_type full
_refine_ls_number_parameters 235
_refine_ls_number_reflns 7085
_refine_ls_number_restraints 0
_refine_ls_restrained_S_all 1.045
_refine_ls_R_factor_all 0.0368
_refine_ls_R_factor_gt 0.0270
_refine_ls_shift/su_max 0.001
_refine_ls_shift/su_mean 0.000
_refine_ls_structure_factor_coef Fsqd
_refine_ls_weighting_details 'calc w=1/[\s^2^(Fo^2^)+(0.0359P)^2^+0.2631P] where P=(Fo^2^+2Fc^2^)/3'
_refine_ls_weighting_scheme calc
_refine_ls_wR_factor_gt 0.0682
_refine_ls_wR_factor_ref 0.0715
_reflns_number_gt 5905
_reflns_number_total 7085
_reflns_threshold_expression >2sigma(I)
_cod_data_source_file om900400s_si_001.cif
_cod_data_source_block 3b
_cod_depositor_comments
;
The following automatic conversions were performed:

'_symmetry_cell_setting' value 'Monoclinic' changed to 'monoclinic'
according to /home/saulius/struct/CIF-dictionaries/cif_core.dic
dictionary named 'cif_core.dic' version 2.4.2 from 2011-04-26.

Automatic conversion script
Id: cif_fix_values 1715 2011-07-08 13:25:40Z adriana 
;
_cod_original_sg_symbol_H-M P2(1)/c
_cod_database_code 4069751

loop_
_symmetry_equiv_pos_as_xyz
'x, y, z'
'-x, y+1/2, -z+1/2'
'-x, -y, -z'
'x, -y-1/2, z-1/2'

loop_
_atom_site_label
_atom_site_type_symbol
_atom_site_fract_x
_atom_site_fract_y
_atom_site_fract_z
_atom_site_U_iso_or_equiv
_atom_site_adp_type
_atom_site_occupancy
_atom_site_symmetry_multiplicity
_atom_site_calc_flag
_atom_site_refinement_flags
Ni1 Ni 0.328116(19) 0.234996(8) -0.006746(9) 0.01144(5) Uani 1 1 d .
O1 O 0.37058(11) 0.24301(5) -0.11618(5) 0.01631(17) Uani 1 1 d .
P1 P 0.30481(4) 0.184153(16) 0.109515(18) 0.01201(6) Uani 1 1 d .
P2 P 0.25054(4) 0.334872(16) 0.039194(18) 0.01272(7) Uani 1 1 d .
C1 C 0.38228(15) 0.17454(7) -0.09691(7) 0.0146(2) Uani 1 1 d .
C2 C 0.56374(16) 0.14296(8) -0.07828(8) 0.0227(3) Uani 1 1 d .
H2A H 0.5941 0.1275 -0.1318 0.034 Uiso 1 1 d R
H2B H 0.5663 0.1028 -0.0399 0.034 Uiso 1 1 d R
H2C H 0.6479 0.1781 -0.0510 0.034 Uiso 1 1 d R
C3 C 0.23557(15) 0.12942(7) -0.14067(7) 0.0141(2) Uani 1 1 d .
C4 C 0.25684(16) 0.05840(7) -0.15687(7) 0.0178(2) Uani 1 1 d .
H4 H 0.3671 0.0370 -0.1370 0.021 Uiso 1 1 d R
C5 C 0.11915(18) 0.01828(7) -0.20161(8) 0.0217(3) Uani 1 1 d .
H5 H 0.1366 -0.0298 -0.2123 0.026 Uiso 1 1 d R
C6 C -0.04354(17) 0.04858(8) -0.23059(8) 0.0219(3) Uani 1 1 d .
H6 H -0.1374 0.0215 -0.2612 0.026 Uiso 1 1 d R
C7 C -0.06718(16) 0.11882(7) -0.21430(7) 0.0197(3) Uani 1 1 d .
H7 H -0.1783 0.1397 -0.2334 0.024 Uiso 1 1 d R
C8 C 0.06995(15) 0.15888(7) -0.17043(7) 0.0162(2) Uani 1 1 d .
H8 H 0.0516 0.2070 -0.1603 0.019 Uiso 1 1 d R
C9 C 0.20246(16) 0.24652(7) 0.17341(7) 0.0149(2) Uani 1 1 d .
H9A H 0.0755 0.2375 0.1629 0.018 Uiso 1 1 d R
H9B H 0.2504 0.2384 0.2349 0.018 Uiso 1 1 d R
C10 C 0.23326(16) 0.32333(7) 0.15179(7) 0.0166(2) Uani 1 1 d .
H10A H 0.3419 0.3401 0.1894 0.020 Uiso 1 1 d R
H10B H 0.1358 0.3522 0.1633 0.020 Uiso 1 1 d R
C11 C 0.16784(15) 0.10531(7) 0.11004(7) 0.0154(2) Uani 1 1 d .
H11 H 0.1540 0.0968 0.1700 0.018 Uiso 1 1 d R
C12 C 0.25412(18) 0.04105(7) 0.07977(8) 0.0219(3) Uani 1 1 d .
H12A H 0.1784 0.0002 0.0797 0.033 Uiso 1 1 d R
H12B H 0.3663 0.0325 0.1184 0.033 Uiso 1 1 d R
H12C H 0.2730 0.0492 0.0218 0.033 Uiso 1 1 d R
C13 C -0.01367(16) 0.11599(7) 0.05381(8) 0.0215(3) Uani 1 1 d .
H13A H -0.0028 0.1241 -0.0054 0.032 Uiso 1 1 d R
H13B H -0.0695 0.1565 0.0744 0.032 Uiso 1 1 d R
H13C H -0.0847 0.0742 0.0565 0.032 Uiso 1 1 d R
C14 C 0.51395(15) 0.15844(7) 0.18069(7) 0.0172(2) Uani 1 1 d .
H14 H 0.5707 0.1236 0.1485 0.021 Uiso 1 1 d R
C15 C 0.49637(17) 0.12354(7) 0.26497(8) 0.0223(3) Uani 1 1 d .
H15A H 0.6121 0.1104 0.2972 0.033 Uiso 1 1 d R
H15B H 0.4237 0.0816 0.2527 0.033 Uiso 1 1 d R
H15C H 0.4421 0.1563 0.2988 0.033 Uiso 1 1 d R
C16 C 0.63673(18) 0.22144(8) 0.19837(9) 0.0275(3) Uani 1 1 d .
H16A H 0.5891 0.2558 0.2329 0.041 Uiso 1 1 d R
H16B H 0.6482 0.2428 0.1441 0.041 Uiso 1 1 d R
H16C H 0.7515 0.2060 0.2294 0.041 Uiso 1 1 d R
C17 C 0.38182(15) 0.41603(7) 0.04194(7) 0.0164(2) Uani 1 1 d .
H17 H 0.3847 0.4281 -0.0186 0.020 Uiso 1 1 d R
C18 C 0.57045(17) 0.40299(8) 0.08798(9) 0.0264(3) Uani 1 1 d .
H18A H 0.6416 0.4440 0.0814 0.040 Uiso 1 1 d R
H18B H 0.6162 0.3619 0.0631 0.040 Uiso 1 1 d R
H18C H 0.5742 0.3947 0.1488 0.040 Uiso 1 1 d R
C19 C 0.3053(2) 0.47931(7) 0.08025(9) 0.0263(3) Uani 1 1 d .
H19A H 0.2933 0.4683 0.1386 0.039 Uiso 1 1 d R
H19B H 0.1905 0.4905 0.0454 0.039 Uiso 1 1 d R
H19C H 0.3830 0.5196 0.0812 0.039 Uiso 1 1 d R
C20 C 0.03153(16) 0.36345(7) -0.01759(8) 0.0183(2) Uani 1 1 d .
H20 H -0.0050 0.4045 0.0134 0.022 Uiso 1 1 d R
C21 C -0.10180(17) 0.30477(8) -0.01904(9) 0.0236(3) Uani 1 1 d .
H21A H -0.2158 0.3203 -0.0509 0.035 Uiso 1 1 d R
H21B H -0.1104 0.2931 0.0396 0.035 Uiso 1 1 d R
H21C H -0.0646 0.2634 -0.0467 0.035 Uiso 1 1 d R
C22 C 0.03987(18) 0.38636(8) -0.10871(8) 0.0251(3) Uani 1 1 d .
H22A H 0.0927 0.3490 -0.1369 0.038 Uiso 1 1 d R
H22B H 0.1105 0.4289 -0.1063 0.038 Uiso 1 1 d R
H22C H -0.0782 0.3958 -0.1410 0.038 Uiso 1 1 d R

loop_
_atom_site_aniso_label
_atom_site_aniso_U_11
_atom_site_aniso_U_22
_atom_site_aniso_U_33
_atom_site_aniso_U_23
_atom_site_aniso_U_13
_atom_site_aniso_U_12
Ni1 0.01320(8) 0.01169(8) 0.00894(7) -0.00026(5) 0.00113(5) 0.00105(5)
O1 0.0215(4) 0.0171(5) 0.0110(4) 0.0002(3) 0.0049(3) -0.0013(3)
P1 0.01334(14) 0.01173(15) 0.01002(13) 0.00040(10) 0.00019(10) 0.00098(11)
P2 0.01561(15) 0.01185(15) 0.01011(13) 0.00076(10) 0.00125(10) 0.00194(11)
C1 0.0153(6) 0.0175(6) 0.0116(5) -0.0020(4) 0.0039(4) 0.0014(4)
C2 0.0151(6) 0.0257(8) 0.0270(6) -0.0063(5) 0.0039(5) 0.0014(5)
C3 0.0164(6) 0.0176(6) 0.0086(5) -0.0008(4) 0.0032(4) 0.0003(4)
C4 0.0190(6) 0.0192(7) 0.0149(5) -0.0010(4) 0.0027(4) 0.0019(5)
C5 0.0303(7) 0.0162(7) 0.0181(6) -0.0019(5) 0.0040(5) -0.0026(5)
C6 0.0220(7) 0.0260(7) 0.0172(6) -0.0021(5) 0.0027(4) -0.0082(5)
C7 0.0161(6) 0.0283(8) 0.0141(5) 0.0003(5) 0.0021(4) -0.0011(5)
C8 0.0175(6) 0.0190(6) 0.0126(5) -0.0007(4) 0.0042(4) 0.0007(5)
C9 0.0183(6) 0.0156(6) 0.0111(5) 0.0001(4) 0.0035(4) 0.0015(4)
C10 0.0243(6) 0.0148(6) 0.0108(5) -0.0003(4) 0.0040(4) 0.0019(5)
C11 0.0184(6) 0.0146(6) 0.0124(5) 0.0004(4) 0.0011(4) -0.0019(4)
C12 0.0301(7) 0.0140(7) 0.0216(6) -0.0019(5) 0.0054(5) -0.0007(5)
C13 0.0195(6) 0.0230(7) 0.0192(6) 0.0015(5) -0.0024(4) -0.0054(5)
C14 0.0162(6) 0.0162(6) 0.0171(5) 0.0027(4) -0.0011(4) 0.0021(4)
C15 0.0233(7) 0.0220(7) 0.0180(6) 0.0054(5) -0.0039(5) 0.0019(5)
C16 0.0185(7) 0.0265(8) 0.0327(7) 0.0067(6) -0.0064(5) -0.0046(5)
C17 0.0200(6) 0.0129(6) 0.0153(5) 0.0000(4) 0.0015(4) -0.0007(4)
C18 0.0226(7) 0.0244(8) 0.0290(7) 0.0050(5) -0.0021(5) -0.0052(5)
C19 0.0371(8) 0.0138(7) 0.0287(7) -0.0027(5) 0.0086(6) -0.0013(6)
C20 0.0189(6) 0.0170(6) 0.0179(5) 0.0029(4) 0.0011(4) 0.0045(5)
C21 0.0163(6) 0.0276(8) 0.0257(6) 0.0039(5) 0.0018(5) 0.0010(5)
C22 0.0242(7) 0.0296(8) 0.0185(6) 0.0086(5) -0.0029(5) 0.0017(6)

loop_
_atom_type_symbol
_atom_type_description
_atom_type_scat_dispersion_real
_atom_type_scat_dispersion_imag
_atom_type_scat_source
C C 0.0033 0.0016 'International Tables Vol C Tables 4.2.6.8 and 6.1.1.4'
H H 0.0000 0.0000 'International Tables Vol C Tables 4.2.6.8 and 6.1.1.4'
O O 0.0106 0.0060 'International Tables Vol C Tables 4.2.6.8 and 6.1.1.4'
P P 0.1023 0.0942 'International Tables Vol C Tables 4.2.6.8 and 6.1.1.4'
Ni Ni 0.3393 1.1124 'International Tables Vol C Tables 4.2.6.8 and 6.1.1.4'

loop_
_geom_angle_atom_site_label_1
_geom_angle_atom_site_label_2
_geom_angle_atom_site_label_3
_geom_angle
O1 Ni1 C1 41.13(4)
O1 Ni1 P1 157.25(3)
C1 Ni1 P1 116.18(4)
O1 Ni1 P2 111.26(3)
C1 Ni1 P2 151.96(4)
P1 Ni1 P2 91.484(12)
C1 O1 Ni1 73.73(6)
C11 P1 C9 101.78(6)
C11 P1 C14 102.79(6)
C9 P1 C14 105.01(6)
C11 P1 Ni1 121.78(4)
C9 P1 Ni1 108.06(4)
C14 P1 Ni1 115.51(4)
C10 P2 C20 105.53(6)
C10 P2 C17 103.15(5)
C20 P2 C17 102.63(6)
C10 P2 Ni1 107.79(4)
C20 P2 Ni1 112.84(4)
C17 P2 Ni1 123.30(4)
O1 C1 C3 116.46(10)
O1 C1 C2 116.74(11)
C3 C1 C2 117.62(11)
O1 C1 Ni1 65.13(6)
C3 C1 Ni1 115.05(8)
C2 C1 Ni1 115.17(8)
C1 C2 H2A 109.5
C1 C2 H2B 109.5
H2A C2 H2B 109.5
C1 C2 H2C 109.5
H2A C2 H2C 109.5
H2B C2 H2C 109.5
C4 C3 C8 117.58(11)
C4 C3 C1 122.57(11)
C8 C3 C1 119.80(11)
C5 C4 C3 121.28(11)
C5 C4 H4 119.4
C3 C4 H4 119.4
C6 C5 C4 120.13(12)
C6 C5 H5 119.9
C4 C5 H5 119.9
C7 C6 C5 119.27(12)
C7 C6 H6 120.4
C5 C6 H6 120.4
C6 C7 C8 120.63(12)
C6 C7 H7 119.7
C8 C7 H7 119.7
C7 C8 C3 121.09(12)
C7 C8 H8 119.5
C3 C8 H8 119.4
C10 C9 P1 112.59(8)
C10 C9 H9A 109.1
P1 C9 H9A 109.1
C10 C9 H9B 109.1
P1 C9 H9B 109.1
H9A C9 H9B 107.8
C9 C10 P2 112.29(8)
C9 C10 H10A 109.1
P2 C10 H10A 109.1
C9 C10 H10B 109.2
P2 C10 H10B 109.1
H10A C10 H10B 107.9
C12 C11 C13 109.82(10)
C12 C11 P1 111.00(9)
C13 C11 P1 111.00(9)
C12 C11 H11 108.3
C13 C11 H11 108.3
P1 C11 H11 108.3
C11 C12 H12A 109.5
C11 C12 H12B 109.5
H12A C12 H12B 109.5
C11 C12 H12C 109.5
H12A C12 H12C 109.5
H12B C12 H12C 109.5
C11 C13 H13A 109.5
C11 C13 H13B 109.5
H13A C13 H13B 109.5
C11 C13 H13C 109.5
H13A C13 H13C 109.5
H13B C13 H13C 109.5
C16 C14 C15 110.22(10)
C16 C14 P1 110.32(9)
C15 C14 P1 115.20(8)
C16 C14 H14 106.9
C15 C14 H14 106.9
P1 C14 H14 106.9
C14 C15 H15A 109.5
C14 C15 H15B 109.4
H15A C15 H15B 109.5
C14 C15 H15C 109.5
H15A C15 H15C 109.5
H15B C15 H15C 109.5
C14 C16 H16A 109.5
C14 C16 H16B 109.4
H16A C16 H16B 109.5
C14 C16 H16C 109.5
H16A C16 H16C 109.5
H16B C16 H16C 109.5
C18 C17 C19 110.79(11)
C18 C17 P2 110.56(9)
C19 C17 P2 114.10(9)
C18 C17 H17 107.0
C19 C17 H17 107.0
P2 C17 H17 107.0
C17 C18 H18A 109.5
C17 C18 H18B 109.4
H18A C18 H18B 109.5
C17 C18 H18C 109.5
H18A C18 H18C 109.5
H18B C18 H18C 109.5
C17 C19 H19A 109.5
C17 C19 H19B 109.5
H19A C19 H19B 109.5
C17 C19 H19C 109.5
H19A C19 H19C 109.5
H19B C19 H19C 109.5
C21 C20 C22 110.87(10)
C21 C20 P2 110.66(9)
C22 C20 P2 109.52(8)
C21 C20 H20 108.6
C22 C20 H20 108.6
P2 C20 H20 108.6
C20 C21 H21A 109.5
C20 C21 H21B 109.4
H21A C21 H21B 109.5
C20 C21 H21C 109.5
H21A C21 H21C 109.5
H21B C21 H21C 109.5
C20 C22 H22A 109.5
C20 C22 H22B 109.5
H22A C22 H22B 109.5
C20 C22 H22C 109.5
H22A C22 H22C 109.5
H22B C22 H22C 109.5

loop_
_geom_bond_atom_site_label_1
_geom_bond_atom_site_label_2
_geom_bond_distance
Ni1 O1 1.8531(8)
Ni1 C1 1.9606(11)
Ni1 P1 2.1382(3)
Ni1 P2 2.1764(3)
O1 C1 1.3434(15)
P1 C11 1.8515(12)
P1 C9 1.8557(12)
P1 C14 1.8604(12)
P2 C10 1.8460(12)
P2 C20 1.8527(12)
P2 C17 1.8572(13)
C1 C3 1.4923(16)
C1 C2 1.5176(17)
C2 H2A 0.9800
C2 H2B 0.9800
C2 H2C 0.9800
C3 C4 1.3984(18)
C3 C8 1.4058(16)
C4 C5 1.3961(17)
C4 H4 0.9500
C5 C6 1.3910(19)
C5 H5 0.9500
C6 C7 1.387(2)
C6 H6 0.9500
C7 C8 1.3876(17)
C7 H7 0.9500
C8 H8 0.9500
C9 C10 1.5387(17)
C9 H9A 0.9900
C9 H9B 0.9900
C10 H10A 0.9900
C10 H10B 0.9900
C11 C12 1.5277(18)
C11 C13 1.5333(16)
C11 H11 1.0000
C12 H12A 0.9800
C12 H12B 0.9800
C12 H12C 0.9800
C13 H13A 0.9800
C13 H13B 0.9800
C13 H13C 0.9800
C14 C16 1.5313(18)
C14 C15 1.5349(17)
C14 H14 1.0000
C15 H15A 0.9800
C15 H15B 0.9800
C15 H15C 0.9800
C16 H16A 0.9800
C16 H16B 0.9800
C16 H16C 0.9800
C17 C18 1.5313(17)
C17 C19 1.5325(18)
C17 H17 1.0000
C18 H18A 0.9800
C18 H18B 0.9800
C18 H18C 0.9800
C19 H19A 0.9800
C19 H19B 0.9800
C19 H19C 0.9800
C20 C21 1.5301(19)
C20 C22 1.5353(17)
C20 H20 1.0000
C21 H21A 0.9800
C21 H21B 0.9800
C21 H21C 0.9800
C22 H22A 0.9800
C22 H22B 0.9800
C22 H22C 0.9800

loop_
_geom_torsion_atom_site_label_1
_geom_torsion_atom_site_label_2
_geom_torsion_atom_site_label_3
_geom_torsion_atom_site_label_4
_geom_torsion
P1 Ni1 O1 C1 4.84(11)
P2 Ni1 O1 C1 -173.84(6)
O1 Ni1 P1 C11 -53.01(9)
C1 Ni1 P1 C11 -49.46(6)
P2 Ni1 P1 C11 125.76(5)
O1 Ni1 P1 C9 -170.05(8)
C1 Ni1 P1 C9 -166.50(6)
P2 Ni1 P1 C9 8.72(4)
O1 Ni1 P1 C14 72.73(9)
C1 Ni1 P1 C14 76.28(6)
P2 Ni1 P1 C14 -108.49(5)
O1 Ni1 P2 C10 -174.36(5)
C1 Ni1 P2 C10 177.00(8)
P1 Ni1 P2 C10 6.15(4)
O1 Ni1 P2 C20 69.52(5)
C1 Ni1 P2 C20 60.88(9)
P1 Ni1 P2 C20 -109.98(4)
O1 Ni1 P2 C17 -54.58(5)
C1 Ni1 P2 C17 -63.21(9)
P1 Ni1 P2 C17 125.93(5)
Ni1 O1 C1 C3 106.90(9)
Ni1 O1 C1 C2 -106.94(10)
P1 Ni1 C1 O1 -177.91(5)
P2 Ni1 C1 O1 12.28(11)
O1 Ni1 C1 C3 -109.00(11)
P1 Ni1 C1 C3 73.09(9)
P2 Ni1 C1 C3 -96.72(11)
O1 Ni1 C1 C2 109.28(12)
P1 Ni1 C1 C2 -68.63(10)
P2 Ni1 C1 C2 121.56(9)
O1 C1 C3 C4 152.40(11)
C2 C1 C3 C4 6.53(16)
Ni1 C1 C3 C4 -134.21(10)
O1 C1 C3 C8 -24.95(15)
C2 C1 C3 C8 -170.81(11)
Ni1 C1 C3 C8 48.44(13)
C8 C3 C4 C5 0.55(17)
C1 C3 C4 C5 -176.86(11)
C3 C4 C5 C6 -0.44(19)
C4 C5 C6 C7 -0.20(19)
C5 C6 C7 C8 0.71(18)
C6 C7 C8 C3 -0.60(18)
C4 C3 C8 C7 -0.03(17)
C1 C3 C8 C7 177.45(10)
C11 P1 C9 C10 -154.69(8)
C14 P1 C9 C10 98.44(9)
Ni1 P1 C9 C10 -25.36(9)
P1 C9 C10 P2 31.05(11)
C20 P2 C10 C9 97.59(9)
C17 P2 C10 C9 -155.07(9)
Ni1 P2 C10 C9 -23.22(9)
C9 P1 C11 C12 -166.04(8)
C14 P1 C11 C12 -57.46(9)
Ni1 P1 C11 C12 73.85(9)
C9 P1 C11 C13 71.52(9)
C14 P1 C11 C13 -179.89(9)
Ni1 P1 C11 C13 -48.59(10)
C11 P1 C14 C16 -171.97(9)
C9 P1 C14 C16 -65.85(10)
Ni1 P1 C14 C16 53.07(10)
C11 P1 C14 C15 -46.41(11)
C9 P1 C14 C15 59.71(11)
Ni1 P1 C14 C15 178.63(8)
C10 P2 C17 C18 69.99(10)
C20 P2 C17 C18 179.51(9)
Ni1 P2 C17 C18 -51.95(10)
C10 P2 C17 C19 -55.68(10)
C20 P2 C17 C19 53.85(10)
Ni1 P2 C17 C19 -177.61(7)
C10 P2 C20 C21 -66.92(10)
C17 P2 C20 C21 -174.64(9)
Ni1 P2 C20 C21 50.54(10)
C10 P2 C20 C22 170.56(9)
C17 P2 C20 C22 62.85(10)
Ni1 P2 C20 C22 -71.98(10)
